data_1573601
loop_
_publ_author_name
'Roy, Nabanita'
'Ghosh, Subhajit'
'Dutta, Abhishek'
'Dastidar, Parthasarathi'

_publ_section_title
;
 Designing Anti-bacterial Supramolecular Gels from Primary Ammonium
 Dicarboxylate (PAD) salts for Self-Delivery Applications
;
_journal_name_full 'Faraday Discussions'
_journal_paper_doi 10.1039/D4FD00154K
_journal_year 2024
_chemical_formula_moiety '1.5(C6 H8 O4), 3(C8 H12 N O)'
_chemical_formula_sum 'C33 H48 N3 O9'
_chemical_formula_weight 630.74
_chemical_name_systematic ADIPIC-2TYRAMINE
_space_group_crystal_system triclinic
_space_group_IT_number 2
_space_group_name_Hall '-P 1'
_space_group_name_H-M_alt 'P -1'
_atom_sites_solution_hydrogens geom
_atom_sites_solution_primary direct
_audit_creation_date 2022-07-11
_audit_creation_method
;
Olex2 1.3
(compiled 2020.11.12 svn.r5f609507 for OlexSys, GUI svn.r6408)
;
_audit_update_record
;
2024-09-23 deposited with the CCDC.	2025-01-06 downloaded from the CCDC.
;
_cell_angle_alpha 88.897(2)
_cell_angle_beta 70.005(2)
_cell_angle_gamma 65.733(2)
_cell_formula_units_Z 2
_cell_length_a 11.4038(8)
_cell_length_b 12.7819(7)
_cell_length_c 13.6007(8)
_cell_measurement_reflns_used 4565
_cell_measurement_temperature 145(2)
_cell_measurement_theta_max 25.38
_cell_measurement_theta_min 2.29
_cell_volume 1681.25(18)
_computing_cell_refinement 'SAINT V8.38A (Bruker, 2018)'
_computing_data_reduction 'SAINT V8.38A (Bruker, 2018)'
_computing_molecular_graphics 'Olex2 1.3 (Dolomanov et al., 2009)'
_computing_publication_material 'Olex2 1.3 (Dolomanov et al., 2009)'
_computing_structure_refinement 'SHELXL 2018/3 (Sheldrick, 2015)'
_computing_structure_solution 'SHELXS  (Sheldrick, 2008)'
_diffrn_ambient_temperature 145.01
_diffrn_measured_fraction_theta_full 0.993
_diffrn_measured_fraction_theta_max 0.988
_diffrn_measurement_device_type 'Bruker APEX-II CCD'
_diffrn_measurement_method '\f and \w scans'
_diffrn_radiation_type MoK\a
_diffrn_radiation_wavelength 0.71073
_diffrn_reflns_av_R_equivalents 0.0501
_diffrn_reflns_av_unetI/netI 0.0641
_diffrn_reflns_Laue_measured_fraction_full 0.993
_diffrn_reflns_Laue_measured_fraction_max 0.988
_diffrn_reflns_limit_h_max 13
_diffrn_reflns_limit_h_min -13
_diffrn_reflns_limit_k_max 15
_diffrn_reflns_limit_k_min -15
_diffrn_reflns_limit_l_max 15
_diffrn_reflns_limit_l_min -16
_diffrn_reflns_number 16204
_diffrn_reflns_point_group_measured_fraction_full 0.993
_diffrn_reflns_point_group_measured_fraction_max 0.988
_diffrn_reflns_theta_full 25.242
_diffrn_reflns_theta_max 25.469
_diffrn_reflns_theta_min 2.294
_diffrn_source_current 1.0
_diffrn_source_power 0.05
_diffrn_source_voltage 50.0
_diffrn_standards_number 0
_exptl_absorpt_coefficient_mu 0.090
_exptl_absorpt_correction_T_max 0.7452
_exptl_absorpt_correction_T_min 0.6082
_exptl_absorpt_correction_type multi-scan
_exptl_absorpt_process_details
;
SADABS-2016/2 (Bruker,2016/2) was used for absorption correction.
wR2(int) was 0.1156 before and 0.0573 after correction.
The Ratio of minimum to maximum transmission is 0.8162.
The \l/2 correction factor is Not present.
;
_exptl_crystal_colour 'clear light colourless'
_exptl_crystal_colour_lustre clear
_exptl_crystal_colour_modifier light
_exptl_crystal_colour_primary colourless
_exptl_crystal_density_diffrn 1.246
_exptl_crystal_description needle
_exptl_crystal_F_000 678
_exptl_crystal_preparation 'Methanol- diethylether mixture'
_exptl_crystal_recrystallization_method 'slow evaporation'
_exptl_crystal_size_max 0.4
_exptl_crystal_size_mid 0.03
_exptl_crystal_size_min 0.02
_refine_diff_density_max 0.213
_refine_diff_density_min -0.208
_refine_diff_density_rms 0.040
_refine_ls_extinction_coef 0.017(2)
_refine_ls_extinction_expression Fc^*^=kFc[1+0.001xFc^2^\l^3^/sin(2\q)]^-1/4^
_refine_ls_extinction_method 'SHELXL-2018/3 (Sheldrick 2018)'
_refine_ls_goodness_of_fit_ref 1.012
_refine_ls_hydrogen_treatment constr
_refine_ls_matrix_type full
_refine_ls_number_parameters 413
_refine_ls_number_reflns 6172
_refine_ls_number_restraints 0
_refine_ls_restrained_S_all 1.012
_refine_ls_R_factor_all 0.0746
_refine_ls_R_factor_gt 0.0438
_refine_ls_shift/su_max 0.000
_refine_ls_shift/su_mean 0.000
_refine_ls_structure_factor_coef Fsqd
_refine_ls_weighting_details 'w=1/[\s^2^(Fo^2^)+(0.0332P)^2^+0.5083P] where P=(Fo^2^+2Fc^2^)/3'
_refine_ls_weighting_scheme calc
_refine_ls_wR_factor_gt 0.0930
_refine_ls_wR_factor_ref 0.1086
_reflns_Friedel_coverage 0.000
_reflns_number_gt 4327
_reflns_number_total 6172
_reflns_threshold_expression 'I > 2\s(I)'
_cod_data_source_file d4fd00154k2.cif
_cod_data_source_block mo_pd050722_0m_a
_cod_database_code 1573601
_shelx_shelxl_version_number 2018/3
_shelx_space_group_comment
;
The symmetry employed for this shelxl refinement is uniquely defined
by the following loop, which should always be used as a source of
symmetry information in preference to the above space-group names.
They are only intended as comments.
;
_olex2_refinement_description
;
1. Fixed Uiso
 At 1.2 times of:
  All C(H) groups, All C(H,H) groups, All N(H,H,H) groups
 At 1.5 times of:
  All O(H) groups
2.a Secondary CH2 refined with riding coordinates:
 C15(H15A,H15B), C14(H14A,H14B), C33(H33A,H33B), C32(H32A,H32B), C16(H16A,
 H16B), C13(H13A,H13B), C10(H10A,H10B), C11(H11A,H11B), C2(H2A,H2B), C1(H1D,
 H1E), C25(H25A,H25B), C24(H24A,H24B)
2.b Aromatic/amide H refined with riding coordinates:
 C28(H28), C31(H31), C27(H27), C30(H30), C5(H5), C4(H4), C7(H7), C8(H8),
 C22(H22), C23(H23), C19(H19), C20(H20)
2.c Idealised Me refined as rotating group:
 N3(H3A,H3B,H3C), N1(H1A,H1B,H1C), N2(H2C,H2D,H2E)
2.d Idealised tetrahedral OH refined as rotating group:
 O9(H9), O1(H1), O4(H4A)
;
_olex2_exptl_crystal_mounting_method loop
_olex2_submission_original_sample_id ADP-2TYRAMINE
_olex2_submission_special_instructions 'No special instructions were received'

loop_
_space_group_symop_operation_xyz
'x, y, z'
'-x, -y, -z'

loop_
_atom_site_label
_atom_site_type_symbol
_atom_site_fract_x
_atom_site_fract_y
_atom_site_fract_z
_atom_site_U_iso_or_equiv
_atom_site_adp_type
_atom_site_occupancy
_atom_site_site_symmetry_order
_atom_site_calc_flag
_atom_site_refinement_flags_posn
_atom_site_refinement_flags_adp
_atom_site_refinement_flags_occupancy
_atom_site_disorder_assembly
_atom_site_disorder_group
O8 O 0.77423(13) 0.10816(10) 0.07738(10) 0.0313(3) Uani 1 1 d . . . . .
O7 O 0.83403(13) 0.24495(10) 0.10883(10) 0.0292(3) Uani 1 1 d . . . . .
O5 O 0.18999(14) 0.67156(11) 0.55275(10) 0.0354(4) Uani 1 1 d . . . . .
O6 O 0.15312(13) 0.53174(11) 0.49362(10) 0.0328(3) Uani 1 1 d . . . . .
N3 N 0.87741(16) -0.37652(12) 0.62680(12) 0.0274(4) Uani 1 1 d . . . . .
H3A H 0.969751 -0.402458 0.590065 0.033 Uiso 1 1 calc R U . . .
H3B H 0.844803 -0.419399 0.600838 0.033 Uiso 1 1 calc R U . . .
H3C H 0.862120 -0.383441 0.696284 0.033 Uiso 1 1 calc R U . . .
O9 O 0.63708(16) 0.23941(12) 0.44411(13) 0.0445(4) Uani 1 1 d . . . . .
H9 H 0.689247 0.267812 0.450282 0.067 Uiso 1 1 calc R U . . .
C17 C 0.74375(19) 0.20949(15) 0.11711(14) 0.0248(4) Uani 1 1 d . . . . .
C28 C 0.6886(2) -0.06036(17) 0.43948(15) 0.0332(5) Uani 1 1 d . . . . .
H28 H 0.655999 -0.108156 0.414900 0.040 Uiso 1 1 calc R U . . .
C15 C 0.55428(19) 0.39653(15) 0.24364(15) 0.0290(5) Uani 1 1 d . . . . .
H15A H 0.563650 0.454896 0.196451 0.035 Uiso 1 1 calc R U . . .
H15B H 0.617684 0.382839 0.282192 0.035 Uiso 1 1 calc R U . . .
C12 C 0.2244(2) 0.58733(16) 0.48501(15) 0.0283(4) Uani 1 1 d . . . . .
C14 C 0.40612(19) 0.44193(15) 0.32207(15) 0.0281(4) Uani 1 1 d . . . . .
H14A H 0.344246 0.453513 0.282502 0.034 Uiso 1 1 calc R U . . .
H14B H 0.398185 0.382436 0.368241 0.034 Uiso 1 1 calc R U . . .
C33 C 0.8044(2) -0.25213(16) 0.61566(15) 0.0326(5) Uani 1 1 d . . . . .
H33A H 0.831271 -0.204236 0.651866 0.039 Uiso 1 1 calc R U . . .
H33B H 0.703319 -0.226038 0.650053 0.039 Uiso 1 1 calc R U . . .
C29 C 0.7829(2) -0.10788(16) 0.48854(15) 0.0307(5) Uani 1 1 d . . . . .
C31 C 0.7780(2) 0.08132(17) 0.51287(16) 0.0325(5) Uani 1 1 d . . . . .
H31 H 0.808035 0.129905 0.539479 0.039 Uiso 1 1 calc R U . . .
C27 C 0.6405(2) 0.05513(18) 0.42532(16) 0.0345(5) Uani 1 1 d . . . . .
H27 H 0.576379 0.085520 0.390659 0.041 Uiso 1 1 calc R U . . .
C26 C 0.6855(2) 0.12644(16) 0.46153(15) 0.0304(5) Uani 1 1 d . . . . .
C32 C 0.8395(2) -0.23499(17) 0.50085(16) 0.0368(5) Uani 1 1 d . . . . .
H32A H 0.800702 -0.273845 0.467192 0.044 Uiso 1 1 calc R U . . .
H32B H 0.941204 -0.271460 0.464140 0.044 Uiso 1 1 calc R U . . .
C16 C 0.5929(2) 0.28450(16) 0.17850(17) 0.0336(5) Uani 1 1 d . . . . .
H16A H 0.555560 0.237276 0.226671 0.040 Uiso 1 1 calc R U . . .
H16B H 0.544761 0.304059 0.127727 0.040 Uiso 1 1 calc R U . . .
C13 C 0.3571(2) 0.55443(17) 0.39072(16) 0.0376(5) Uani 1 1 d . . . . .
H13A H 0.430645 0.548760 0.416363 0.045 Uiso 1 1 calc R U . . .
H13B H 0.344013 0.617596 0.346466 0.045 Uiso 1 1 calc R U . . .
C30 C 0.8263(2) -0.03460(17) 0.52524(16) 0.0333(5) Uani 1 1 d . . . . .
H30 H 0.890707 -0.065040 0.559628 0.040 Uiso 1 1 calc R U . . .
O2 O 0.15445(13) 0.18547(11) 0.16395(11) 0.0338(3) Uani 1 1 d . . . . .
O3 O 0.19197(14) 0.34202(10) 0.15397(10) 0.0324(3) Uani 1 1 d . . . . .
C10 C 0.37977(18) 0.16370(15) 0.05319(14) 0.0246(4) Uani 1 1 d . . . . .
H10A H 0.442486 0.179436 0.079737 0.030 Uiso 1 1 calc R U . . .
H10B H 0.390302 0.190752 -0.016669 0.030 Uiso 1 1 calc R U . . .
C11 C 0.42585(17) 0.03287(14) 0.03822(14) 0.0230(4) Uani 1 1 d . . . . .
H11A H 0.416981 0.004835 0.107582 0.028 Uiso 1 1 calc R U . . .
H11B H 0.363833 0.016276 0.011445 0.028 Uiso 1 1 calc R U . . .
C9 C 0.23290(19) 0.23383(15) 0.12788(14) 0.0246(4) Uani 1 1 d . . . . .
N1 N 0.05714(15) 0.03994(12) 0.11361(11) 0.0252(4) Uani 1 1 d . . . . .
H1A H 0.103932 -0.027329 0.067827 0.030 Uiso 1 1 calc R U . . .
H1B H 0.117382 0.068416 0.116195 0.030 Uiso 1 1 calc R U . . .
H1C H -0.007663 0.092578 0.091272 0.030 Uiso 1 1 calc R U . . .
O1 O 0.33176(15) -0.53533(12) 0.06927(13) 0.0490(4) Uani 1 1 d . . . . .
H1 H 0.279415 -0.567608 0.095665 0.073 Uiso 1 1 calc R U . . .
C5 C 0.1327(2) -0.36972(16) 0.18358(16) 0.0325(5) Uani 1 1 d . . . . .
H5 H 0.077213 -0.410976 0.197476 0.039 Uiso 1 1 calc R U . . .
C2 C 0.0915(2) -0.06883(16) 0.26311(16) 0.0343(5) Uani 1 1 d . . . . .
H2A H 0.166695 -0.045001 0.253239 0.041 Uiso 1 1 calc R U . . .
H2B H 0.044837 -0.065205 0.340003 0.041 Uiso 1 1 calc R U . . .
C1 C -0.0120(2) 0.01729(16) 0.22093(15) 0.0304(5) Uani 1 1 d . . . . .
H1D H -0.077713 -0.013365 0.217881 0.036 Uiso 1 1 calc R U . . .
H1E H -0.065393 0.091104 0.269975 0.036 Uiso 1 1 calc R U . . .
C4 C 0.0762(2) -0.25527(16) 0.22924(15) 0.0330(5) Uani 1 1 d . . . . .
H4 H -0.018635 -0.218745 0.273754 0.040 Uiso 1 1 calc R U . . .
C3 C 0.1546(2) -0.19261(16) 0.21161(15) 0.0289(5) Uani 1 1 d . . . . .
C7 C 0.3501(2) -0.36270(18) 0.09978(18) 0.0434(6) Uani 1 1 d . . . . .
H7 H 0.445071 -0.399438 0.055489 0.052 Uiso 1 1 calc R U . . .
C8 C 0.2923(2) -0.24890(17) 0.14604(17) 0.0384(5) Uani 1 1 d . . . . .
H8 H 0.348439 -0.208264 0.132511 0.046 Uiso 1 1 calc R U . . .
C6 C 0.2701(2) -0.42314(16) 0.11784(16) 0.0342(5) Uani 1 1 d . . . . .
O4 O 0.59126(14) 0.03224(11) 0.19978(11) 0.0342(3) Uani 1 1 d . . . . .
H4A H 0.649053 0.055057 0.161802 0.051 Uiso 1 1 calc R U . . .
N2 N 0.88499(15) -0.63147(12) 0.23904(12) 0.0266(4) Uani 1 1 d . . . . .
H2C H 0.849966 -0.659960 0.200994 0.032 Uiso 1 1 calc R U . . .
H2D H 0.866559 -0.654319 0.304205 0.032 Uiso 1 1 calc R U . . .
H2E H 0.978069 -0.658920 0.205038 0.032 Uiso 1 1 calc R U . . .
C18 C 0.6498(2) -0.08606(16) 0.18655(14) 0.0270(4) Uani 1 1 d . . . . .
C22 C 0.6230(2) -0.26076(17) 0.22292(16) 0.0347(5) Uani 1 1 d . . . . .
H22 H 0.566006 -0.297659 0.257690 0.042 Uiso 1 1 calc R U . . .
C23 C 0.5675(2) -0.14073(17) 0.23740(15) 0.0331(5) Uani 1 1 d . . . . .
H23 H 0.473805 -0.096246 0.281825 0.040 Uiso 1 1 calc R U . . .
C25 C 0.8204(2) -0.50305(15) 0.25026(15) 0.0294(5) Uani 1 1 d . . . . .
H25A H 0.871183 -0.472998 0.279071 0.035 Uiso 1 1 calc R U . . .
H25B H 0.723868 -0.472759 0.301177 0.035 Uiso 1 1 calc R U . . .
C19 C 0.7870(2) -0.15245(16) 0.12362(15) 0.0297(5) Uani 1 1 d . . . . .
H19 H 0.844635 -0.115693 0.089784 0.036 Uiso 1 1 calc R U . . .
C20 C 0.8402(2) -0.27209(16) 0.11002(15) 0.0309(5) Uani 1 1 d . . . . .
H20 H 0.934130 -0.316475 0.066028 0.037 Uiso 1 1 calc R U . . .
C21 C 0.7600(2) -0.32870(17) 0.15888(15) 0.0314(5) Uani 1 1 d . . . . .
C24 C 0.8210(2) -0.45980(16) 0.14605(16) 0.0347(5) Uani 1 1 d . . . . .
H24A H 0.766710 -0.486705 0.118569 0.042 Uiso 1 1 calc R U . . .
H24B H 0.917117 -0.492298 0.094106 0.042 Uiso 1 1 calc R U . . .

loop_
_atom_site_aniso_label
_atom_site_aniso_U_11
_atom_site_aniso_U_22
_atom_site_aniso_U_33
_atom_site_aniso_U_23
_atom_site_aniso_U_13
_atom_site_aniso_U_12
O8 0.0337(8) 0.0207(7) 0.0302(7) -0.0048(6) -0.0053(6) -0.0078(6)
O7 0.0233(8) 0.0258(7) 0.0322(8) -0.0032(6) -0.0052(6) -0.0085(6)
O5 0.0437(9) 0.0287(7) 0.0270(7) -0.0050(6) -0.0012(6) -0.0184(7)
O6 0.0279(8) 0.0336(8) 0.0322(8) -0.0051(6) -0.0012(6) -0.0166(7)
N3 0.0266(9) 0.0277(9) 0.0249(8) -0.0002(7) -0.0043(7) -0.0128(7)
O9 0.0537(11) 0.0349(8) 0.0568(10) 0.0154(7) -0.0302(8) -0.0227(8)
C17 0.0266(11) 0.0219(10) 0.0212(10) 0.0011(8) -0.0072(8) -0.0073(8)
C28 0.0390(13) 0.0375(12) 0.0318(11) 0.0048(9) -0.0157(10) -0.0221(10)
C15 0.0234(11) 0.0228(10) 0.0340(11) -0.0024(8) -0.0041(9) -0.0086(8)
C12 0.0270(11) 0.0250(10) 0.0261(10) -0.0006(8) -0.0047(8) -0.0089(9)
C14 0.0228(11) 0.0245(10) 0.0304(11) -0.0029(8) -0.0046(8) -0.0080(8)
C33 0.0355(12) 0.0261(10) 0.0311(11) -0.0006(9) -0.0067(9) -0.0128(9)
C29 0.0339(12) 0.0325(11) 0.0261(10) 0.0040(9) -0.0091(9) -0.0161(9)
C31 0.0375(12) 0.0346(11) 0.0340(11) 0.0043(9) -0.0168(10) -0.0204(10)
C27 0.0368(13) 0.0411(12) 0.0359(12) 0.0116(10) -0.0209(10) -0.0206(10)
C26 0.0314(12) 0.0296(11) 0.0298(11) 0.0080(9) -0.0095(9) -0.0142(9)
C32 0.0453(14) 0.0340(11) 0.0297(11) 0.0002(9) -0.0137(10) -0.0155(10)
C16 0.0235(11) 0.0277(11) 0.0421(12) -0.0073(9) -0.0056(9) -0.0088(9)
C13 0.0334(12) 0.0329(11) 0.0373(12) -0.0081(9) 0.0019(10) -0.0172(10)
C30 0.0363(13) 0.0357(11) 0.0345(12) 0.0065(9) -0.0190(10) -0.0170(10)
O2 0.0218(7) 0.0322(8) 0.0384(8) -0.0099(6) -0.0011(6) -0.0108(6)
O3 0.0336(8) 0.0197(7) 0.0288(7) -0.0037(6) -0.0036(6) -0.0034(6)
C10 0.0195(10) 0.0237(9) 0.0255(10) -0.0032(8) -0.0062(8) -0.0059(8)
C11 0.0189(10) 0.0224(9) 0.0244(10) -0.0003(8) -0.0079(8) -0.0058(8)
C9 0.0227(11) 0.0260(10) 0.0215(10) -0.0021(8) -0.0091(8) -0.0059(8)
N1 0.0219(9) 0.0224(8) 0.0271(9) -0.0021(7) -0.0063(7) -0.0074(7)
O1 0.0370(9) 0.0277(8) 0.0571(10) -0.0034(7) 0.0064(8) -0.0091(7)
C5 0.0276(12) 0.0274(11) 0.0374(12) 0.0072(9) -0.0082(9) -0.0102(9)
C2 0.0390(13) 0.0339(11) 0.0288(11) 0.0044(9) -0.0120(10) -0.0150(10)
C1 0.0296(12) 0.0255(10) 0.0271(10) -0.0003(8) -0.0018(9) -0.0103(9)
C4 0.0243(11) 0.0322(11) 0.0301(11) 0.0032(9) -0.0036(9) -0.0057(9)
C3 0.0297(12) 0.0274(10) 0.0277(11) 0.0068(8) -0.0127(9) -0.0090(9)
C7 0.0258(12) 0.0339(12) 0.0514(14) 0.0027(10) 0.0023(10) -0.0081(10)
C8 0.0324(12) 0.0331(11) 0.0461(13) 0.0066(10) -0.0082(10) -0.0157(10)
C6 0.0297(12) 0.0234(10) 0.0356(12) 0.0041(9) -0.0038(9) -0.0052(9)
O4 0.0420(9) 0.0267(7) 0.0342(8) 0.0028(6) -0.0131(7) -0.0157(7)
N2 0.0216(9) 0.0252(8) 0.0261(8) -0.0006(7) -0.0055(7) -0.0059(7)
C18 0.0367(12) 0.0252(10) 0.0249(10) 0.0045(8) -0.0173(9) -0.0138(9)
C22 0.0404(13) 0.0344(11) 0.0336(12) 0.0107(9) -0.0130(10) -0.0209(10)
C23 0.0325(12) 0.0340(11) 0.0297(11) 0.0049(9) -0.0097(9) -0.0129(10)
C25 0.0334(12) 0.0231(10) 0.0306(11) 0.0014(8) -0.0102(9) -0.0124(9)
C19 0.0357(12) 0.0314(11) 0.0300(11) 0.0079(9) -0.0155(9) -0.0193(9)
C20 0.0325(12) 0.0330(11) 0.0291(11) 0.0056(9) -0.0134(9) -0.0142(9)
C21 0.0384(13) 0.0319(11) 0.0277(11) 0.0053(9) -0.0144(10) -0.0169(10)
C24 0.0415(13) 0.0309(11) 0.0319(11) 0.0040(9) -0.0118(10) -0.0170(10)

loop_
_atom_type_symbol
_atom_type_description
_atom_type_scat_dispersion_real
_atom_type_scat_dispersion_imag
_atom_type_scat_source
C C 0.0033 0.0016 'International Tables Vol C Tables 4.2.6.8 and 6.1.1.4'
H H 0.0000 0.0000 'International Tables Vol C Tables 4.2.6.8 and 6.1.1.4'
N N 0.0061 0.0033 'International Tables Vol C Tables 4.2.6.8 and 6.1.1.4'
O O 0.0106 0.0060 'International Tables Vol C Tables 4.2.6.8 and 6.1.1.4'

loop_
_geom_angle_atom_site_label_1
_geom_angle_atom_site_label_2
_geom_angle_atom_site_label_3
_geom_angle
_geom_angle_site_symmetry_1
_geom_angle_site_symmetry_3
_geom_angle_publ_flag
H3A N3 H3B 109.5 . . ?
H3A N3 H3C 109.5 . . ?
H3B N3 H3C 109.5 . . ?
C33 N3 H3A 109.5 . . ?
C33 N3 H3B 109.5 . . ?
C33 N3 H3C 109.5 . . ?
C26 O9 H9 109.5 . . ?
O8 C17 C16 116.39(16) . . ?
O7 C17 O8 122.41(17) . . ?
O7 C17 C16 121.18(15) . . ?
C29 C28 H28 119.2 . . ?
C29 C28 C27 121.57(18) . . ?
C27 C28 H28 119.2 . . ?
H15A C15 H15B 108.2 . . ?
C14 C15 H15A 109.7 . . ?
C14 C15 H15B 109.7 . . ?
C16 C15 H15A 109.7 . . ?
C16 C15 H15B 109.7 . . ?
C16 C15 C14 109.98(15) . . ?
O5 C12 C13 117.26(17) . . ?
O6 C12 O5 122.82(17) . . ?
O6 C12 C13 119.92(16) . . ?
C15 C14 H14A 108.7 . . ?
C15 C14 H14B 108.7 . . ?
H14A C14 H14B 107.6 . . ?
C13 C14 C15 114.12(15) . . ?
C13 C14 H14A 108.7 . . ?
C13 C14 H14B 108.7 . . ?
N3 C33 H33A 109.4 . . ?
N3 C33 H33B 109.4 . . ?
N3 C33 C32 111.15(15) . . ?
H33A C33 H33B 108.0 . . ?
C32 C33 H33A 109.4 . . ?
C32 C33 H33B 109.4 . . ?
C28 C29 C32 121.76(18) . . ?
C28 C29 C30 117.54(18) . . ?
C30 C29 C32 120.70(18) . . ?
C26 C31 H31 120.1 . . ?
C30 C31 H31 120.1 . . ?
C30 C31 C26 119.77(18) . . ?
C28 C27 H27 120.0 . . ?
C28 C27 C26 120.09(19) . . ?
C26 C27 H27 120.0 . . ?
O9 C26 C31 122.59(17) . . ?
O9 C26 C27 118.03(18) . . ?
C27 C26 C31 119.39(18) . . ?
C33 C32 C29 111.61(16) . . ?
C33 C32 H32A 109.3 . . ?
C33 C32 H32B 109.3 . . ?
C29 C32 H32A 109.3 . . ?
C29 C32 H32B 109.3 . . ?
H32A C32 H32B 108.0 . . ?
C17 C16 C15 118.16(16) . . ?
C17 C16 H16A 107.8 . . ?
C17 C16 H16B 107.8 . . ?
C15 C16 H16A 107.8 . . ?
C15 C16 H16B 107.8 . . ?
H16A C16 H16B 107.1 . . ?
C12 C13 C14 115.21(16) . . ?
C12 C13 H13A 108.5 . . ?
C12 C13 H13B 108.5 . . ?
C14 C13 H13A 108.5 . . ?
C14 C13 H13B 108.5 . . ?
H13A C13 H13B 107.5 . . ?
C29 C30 H30 119.2 . . ?
C31 C30 C29 121.62(19) . . ?
C31 C30 H30 119.2 . . ?
H10A C10 H10B 107.5 . . ?
C11 C10 H10A 108.5 . . ?
C11 C10 H10B 108.5 . . ?
C9 C10 H10A 108.5 . . ?
C9 C10 H10B 108.5 . . ?
C9 C10 C11 115.12(15) . . ?
C10 C11 H11A 109.1 . . ?
C10 C11 H11B 109.1 . . ?
C11 C11 C10 112.65(18) 2_655 . ?
C11 C11 H11A 109.1 2_655 . ?
C11 C11 H11B 109.1 2_655 . ?
H11A C11 H11B 107.8 . . ?
O2 C9 O3 121.33(16) . . ?
O2 C9 C10 119.96(15) . . ?
O3 C9 C10 118.70(16) . . ?
H1A N1 H1B 109.5 . . ?
H1A N1 H1C 109.5 . . ?
H1B N1 H1C 109.5 . . ?
C1 N1 H1A 109.5 . . ?
C1 N1 H1B 109.5 . . ?
C1 N1 H1C 109.5 . . ?
C6 O1 H1 109.5 . . ?
C4 C5 H5 120.2 . . ?
C6 C5 H5 120.2 . . ?
C6 C5 C4 119.50(18) . . ?
H2A C2 H2B 107.6 . . ?
C1 C2 H2A 108.6 . . ?
C1 C2 H2B 108.6 . . ?
C3 C2 H2A 108.6 . . ?
C3 C2 H2B 108.6 . . ?
C3 C2 C1 114.57(17) . . ?
N1 C1 C2 111.85(16) . . ?
N1 C1 H1D 109.2 . . ?
N1 C1 H1E 109.2 . . ?
C2 C1 H1D 109.2 . . ?
C2 C1 H1E 109.2 . . ?
H1D C1 H1E 107.9 . . ?
C5 C4 H4 119.1 . . ?
C5 C4 C3 121.83(18) . . ?
C3 C4 H4 119.1 . . ?
C4 C3 C2 120.91(18) . . ?
C8 C3 C2 121.81(18) . . ?
C8 C3 C4 117.27(18) . . ?
C8 C7 H7 119.9 . . ?
C8 C7 C6 120.1(2) . . ?
C6 C7 H7 119.9 . . ?
C3 C8 H8 119.2 . . ?
C7 C8 C3 121.66(19) . . ?
C7 C8 H8 119.2 . . ?
O1 C6 C5 122.47(18) . . ?
O1 C6 C7 117.91(18) . . ?
C5 C6 C7 119.62(18) . . ?
C18 O4 H4A 109.5 . . ?
H2C N2 H2D 109.5 . . ?
H2C N2 H2E 109.5 . . ?
H2D N2 H2E 109.5 . . ?
C25 N2 H2C 109.5 . . ?
C25 N2 H2D 109.5 . . ?
C25 N2 H2E 109.5 . . ?
O4 C18 C23 118.22(17) . . ?
O4 C18 C19 122.35(16) . . ?
C19 C18 C23 119.43(17) . . ?
C23 C22 H22 119.1 . . ?
C23 C22 C21 121.85(18) . . ?
C21 C22 H22 119.1 . . ?
C18 C23 H23 120.3 . . ?
C22 C23 C18 119.49(19) . . ?
C22 C23 H23 120.3 . . ?
N2 C25 H25A 109.2 . . ?
N2 C25 H25B 109.2 . . ?
N2 C25 C24 111.96(15) . . ?
H25A C25 H25B 107.9 . . ?
C24 C25 H25A 109.2 . . ?
C24 C25 H25B 109.2 . . ?
C18 C19 H19 120.0 . . ?
C20 C19 C18 120.10(17) . . ?
C20 C19 H19 120.0 . . ?
C19 C20 H20 119.2 . . ?
C21 C20 C19 121.61(19) . . ?
C21 C20 H20 119.2 . . ?
C22 C21 C24 121.52(17) . . ?
C20 C21 C22 117.51(18) . . ?
C20 C21 C24 120.93(18) . . ?
C25 C24 C21 110.88(16) . . ?
C25 C24 H24A 109.5 . . ?
C25 C24 H24B 109.5 . . ?
C21 C24 H24A 109.5 . . ?
C21 C24 H24B 109.5 . . ?
H24A C24 H24B 108.1 . . ?

loop_
_geom_bond_atom_site_label_1
_geom_bond_atom_site_label_2
_geom_bond_distance
_geom_bond_site_symmetry_2
_geom_bond_publ_flag
O8 C17 1.272(2) . ?
O7 C17 1.257(2) . ?
O5 C12 1.267(2) . ?
O6 C12 1.260(2) . ?
N3 H3A 0.9100 . ?
N3 H3B 0.9100 . ?
N3 H3C 0.9100 . ?
N3 C33 1.494(2) . ?
O9 H9 0.8400 . ?
O9 C26 1.367(2) . ?
C17 C16 1.506(3) . ?
C28 H28 0.9500 . ?
C28 C29 1.382(3) . ?
C28 C27 1.383(3) . ?
C15 H15A 0.9900 . ?
C15 H15B 0.9900 . ?
C15 C14 1.521(2) . ?
C15 C16 1.514(2) . ?
C12 C13 1.510(3) . ?
C14 H14A 0.9900 . ?
C14 H14B 0.9900 . ?
C14 C13 1.512(2) . ?
C33 H33A 0.9900 . ?
C33 H33B 0.9900 . ?
C33 C32 1.509(3) . ?
C29 C32 1.512(3) . ?
C29 C30 1.393(3) . ?
C31 H31 0.9500 . ?
C31 C26 1.385(3) . ?
C31 C30 1.382(3) . ?
C27 H27 0.9500 . ?
C27 C26 1.383(3) . ?
C32 H32A 0.9900 . ?
C32 H32B 0.9900 . ?
C16 H16A 0.9900 . ?
C16 H16B 0.9900 . ?
C13 H13A 0.9900 . ?
C13 H13B 0.9900 . ?
C30 H30 0.9500 . ?
O2 C9 1.251(2) . ?
O3 C9 1.277(2) . ?
C10 H10A 0.9900 . ?
C10 H10B 0.9900 . ?
C10 C11 1.527(2) . ?
C10 C9 1.509(2) . ?
C11 C11 1.520(3) 2_655 ?
C11 H11A 0.9900 . ?
C11 H11B 0.9900 . ?
N1 H1A 0.9100 . ?
N1 H1B 0.9100 . ?
N1 H1C 0.9100 . ?
N1 C1 1.490(2) . ?
O1 H1 0.8400 . ?
O1 C6 1.370(2) . ?
C5 H5 0.9500 . ?
C5 C4 1.388(3) . ?
C5 C6 1.381(3) . ?
C2 H2A 0.9900 . ?
C2 H2B 0.9900 . ?
C2 C1 1.518(3) . ?
C2 C3 1.508(3) . ?
C1 H1D 0.9900 . ?
C1 H1E 0.9900 . ?
C4 H4 0.9500 . ?
C4 C3 1.390(3) . ?
C3 C8 1.384(3) . ?
C7 H7 0.9500 . ?
C7 C8 1.382(3) . ?
C7 C6 1.382(3) . ?
C8 H8 0.9500 . ?
O4 H4A 0.8400 . ?
O4 C18 1.365(2) . ?
N2 H2C 0.9100 . ?
N2 H2D 0.9100 . ?
N2 H2E 0.9100 . ?
N2 C25 1.483(2) . ?
C18 C23 1.387(3) . ?
C18 C19 1.386(3) . ?
C22 H22 0.9500 . ?
C22 C23 1.386(3) . ?
C22 C21 1.391(3) . ?
C23 H23 0.9500 . ?
C25 H25A 0.9900 . ?
C25 H25B 0.9900 . ?
C25 C24 1.510(3) . ?
C19 H19 0.9500 . ?
C19 C20 1.383(3) . ?
C20 H20 0.9500 . ?
C20 C21 1.383(3) . ?
C21 C24 1.514(3) . ?
C24 H24A 0.9900 . ?
C24 H24B 0.9900 . ?

loop_
_geom_torsion_atom_site_label_1
_geom_torsion_atom_site_label_2
_geom_torsion_atom_site_label_3
_geom_torsion_atom_site_label_4
_geom_torsion
_geom_torsion_site_symmetry_1
_geom_torsion_site_symmetry_2
_geom_torsion_site_symmetry_3
_geom_torsion_site_symmetry_4
_geom_torsion_publ_flag
O8 C17 C16 C15 169.00(17) . . . . ?
O7 C17 C16 C15 -9.0(3) . . . . ?
O5 C12 C13 C14 170.16(18) . . . . ?
O6 C12 C13 C14 -9.9(3) . . . . ?
N3 C33 C32 C29 -171.88(16) . . . . ?
C28 C29 C32 C33 -119.2(2) . . . . ?
C28 C29 C30 C31 -0.4(3) . . . . ?
C28 C27 C26 O9 178.87(18) . . . . ?
C28 C27 C26 C31 -0.6(3) . . . . ?
C15 C14 C13 C12 -166.56(18) . . . . ?
C14 C15 C16 C17 -164.23(18) . . . . ?
C29 C28 C27 C26 -0.7(3) . . . . ?
C27 C28 C29 C32 -177.86(18) . . . . ?
C27 C28 C29 C30 1.2(3) . . . . ?
C26 C31 C30 C29 -0.9(3) . . . . ?
C32 C29 C30 C31 178.67(18) . . . . ?
C16 C15 C14 C13 -179.61(18) . . . . ?
C30 C29 C32 C33 61.8(2) . . . . ?
C30 C31 C26 O9 -178.07(18) . . . . ?
C30 C31 C26 C27 1.4(3) . . . . ?
C11 C10 C9 O2 -7.2(3) . . . . ?
C11 C10 C9 O3 171.96(16) . . . . ?
C9 C10 C11 C11 179.67(19) . . . 2_655 ?
C5 C4 C3 C2 -179.25(19) . . . . ?
C5 C4 C3 C8 0.2(3) . . . . ?
C2 C3 C8 C7 179.4(2) . . . . ?
C1 C2 C3 C4 -70.0(2) . . . . ?
C1 C2 C3 C8 110.6(2) . . . . ?
C4 C5 C6 O1 -179.19(19) . . . . ?
C4 C5 C6 C7 1.1(3) . . . . ?
C4 C3 C8 C7 0.0(3) . . . . ?
C3 C2 C1 N1 -73.3(2) . . . . ?
C8 C7 C6 O1 179.3(2) . . . . ?
C8 C7 C6 C5 -1.0(3) . . . . ?
C6 C5 C4 C3 -0.7(3) . . . . ?
C6 C7 C8 C3 0.4(4) . . . . ?
O4 C18 C23 C22 178.09(17) . . . . ?
O4 C18 C19 C20 -177.86(17) . . . . ?
N2 C25 C24 C21 -177.66(16) . . . . ?
C18 C19 C20 C21 -0.7(3) . . . . ?
C22 C21 C24 C25 -62.8(3) . . . . ?
C23 C18 C19 C20 1.4(3) . . . . ?
C23 C22 C21 C20 0.4(3) . . . . ?
C23 C22 C21 C24 178.15(19) . . . . ?
C19 C18 C23 C22 -1.2(3) . . . . ?
C19 C20 C21 C22 -0.2(3) . . . . ?
C19 C20 C21 C24 -177.96(18) . . . . ?
C20 C21 C24 C25 114.9(2) . . . . ?
C21 C22 C23 C18 0.3(3) . . . . ?
